data_7204189
loop_
_publ_author_name
'Pang, Jun'
'Tao, Ye'
'Freiberg, Stephan'
'Yang, Xiao-Ping'
'D'Iorio, Marie'
'Wang, Suning'

_publ_section_title
;
 Syntheses, structures, and electroluminescence of new blue luminescent
 star-shaped compounds based on 1,3,5-triazine and 1,3,5-trisubstituted
 benzene
;
_journal_issue 2
_journal_name_full 'Journal of Materials Chemistry'
_journal_page_first 206
_journal_paper_doi 10.1039/b105422h
_journal_volume 12
_journal_year 2002
_chemical_formula_sum 'C33 H24 N12'
_chemical_formula_weight 587.64
_chemical_name_systematic
; 
? 
;
_space_group_IT_number 14
_symmetry_cell_setting monoclinic
_symmetry_space_group_name_Hall '-P 2ybc'
_symmetry_space_group_name_H-M 'P 1 21/c 1'
_atom_sites_solution_hydrogens geom
_atom_sites_solution_primary direct
_atom_sites_solution_secondary difmap
_audit_creation_method SHELXL-97
_cell_angle_alpha 90.00
_cell_angle_beta 116.380(6)
_cell_angle_gamma 90.00
_cell_formula_units_Z 4
_cell_length_a 12.890(4)
_cell_length_b 19.438(6)
_cell_length_c 12.707(4)
_cell_measurement_temperature 296(2)
_cell_volume 2852.3(15)
_computing_cell_refinement 'Bruker SMART'
_computing_data_collection 'Bruker SMART'
_computing_data_reduction 'Bruker SHELXTL'
_computing_molecular_graphics 'Bruker SHELXTL'
_computing_publication_material 'Bruker SHELXTL'
_computing_structure_refinement 'SHELXL-97 (Sheldrick, 1997)'
_computing_structure_solution 'SHELXS-97 (Sheldrick, 1990)'
_diffrn_ambient_temperature 296(2)
_diffrn_measured_fraction_theta_full 0.943
_diffrn_measured_fraction_theta_max 0.943
_diffrn_measurement_device_type 'CCD area detector'
_diffrn_measurement_method 'phi and omega scans'
_diffrn_radiation_monochromator graphite
_diffrn_radiation_source 'fine-focus sealed tube'
_diffrn_radiation_type MoK\a
_diffrn_radiation_wavelength 0.71073
_diffrn_reflns_av_R_equivalents 0.2496
_diffrn_reflns_av_sigmaI/netI 0.8612
_diffrn_reflns_limit_h_max 15
_diffrn_reflns_limit_h_min -16
_diffrn_reflns_limit_k_max 25
_diffrn_reflns_limit_k_min -25
_diffrn_reflns_limit_l_max 14
_diffrn_reflns_limit_l_min -16
_diffrn_reflns_number 20657
_diffrn_reflns_theta_full 28.43
_diffrn_reflns_theta_max 28.43
_diffrn_reflns_theta_min 1.76
_exptl_absorpt_coefficient_mu 0.088
_exptl_absorpt_correction_type none
_exptl_crystal_colour colorless
_exptl_crystal_density_diffrn 1.368
_exptl_crystal_density_method 'not measured'
_exptl_crystal_description needle
_exptl_crystal_F_000 1220
_exptl_crystal_size_max .05
_exptl_crystal_size_mid .05
_exptl_crystal_size_min .5
_refine_diff_density_max 0.189
_refine_diff_density_min -0.209
_refine_diff_density_rms 0.049
_refine_ls_extinction_method none
_refine_ls_goodness_of_fit_ref 0.644
_refine_ls_hydrogen_treatment mixed
_refine_ls_matrix_type full
_refine_ls_number_parameters 406
_refine_ls_number_reflns 6762
_refine_ls_number_restraints 0
_refine_ls_restrained_S_all 0.644
_refine_ls_R_factor_all 0.4086
_refine_ls_R_factor_gt 0.0723
_refine_ls_shift/su_max 0.000
_refine_ls_shift/su_mean 0.000
_refine_ls_structure_factor_coef Fsqd
_refine_ls_weighting_details 'calc w=1/[\s^2^(Fo^2^)+(0.0504P)^2^+0.0000P] where P=(Fo^2^+2Fc^2^)/3'
_refine_ls_weighting_scheme calc
_refine_ls_wR_factor_gt 0.1211
_refine_ls_wR_factor_ref 0.1696
_reflns_number_gt 1019
_reflns_number_total 6762
_reflns_threshold_expression >2sigma(I)
_cod_data_source_file b105422h.txt
_cod_data_source_block pang2a
_cod_depositor_comments
;
The following automatic conversions were performed:
'_symmetry_cell_setting' value 'Monoclinic' changed to 'monoclinic'
according to '/home/saulius/struct/CIF-dictionaries/cif_core.dic'
dictionary named 'cif_core.dic' version 2.4.1 from 2010-06-29.

Automatic conversion script
Id: cif_fix_enum 1527 2010-12-29 10:47:43Z saulius 

2018-01-21
Z value and formula fixed to values more according to usual
chemical conventions.                 miguel
;
_cod_original_formula_weight 470.11
_cod_original_formula_units_Z 5
_cod_original_sg_symbol_H-M P2(1)/c
_cod_original_formula_sum 'C26.40 H18.40 N9.60'
_cod_database_code 7204189

loop_
_symmetry_equiv_pos_as_xyz
'x, y, z'
'-x, y+1/2, -z+1/2'
'-x, -y, -z'
'x, -y-1/2, z-1/2'

loop_
_atom_site_label
_atom_site_type_symbol
_atom_site_fract_x
_atom_site_fract_y
_atom_site_fract_z
_atom_site_U_iso_or_equiv
_atom_site_adp_type
_atom_site_occupancy
_atom_site_symmetry_multiplicity
_atom_site_calc_flag
_atom_site_refinement_flags
_atom_site_disorder_assembly
_atom_site_disorder_group
N1 N 0.0606(6) 0.7105(4) 0.3949(5) 0.085(2) Uani 1 1 d . . .
C1 C 0.0471(7) 0.5967(4) 0.3403(7) 0.079(3) Uani 1 1 d . . .
H1 H 0.0819 0.5539 0.3478 0.094 Uiso 1 1 calc R . .
N2 N 0.2244(5) 0.6454(3) 0.4880(4) 0.0521(17) Uani 1 1 d . . .
C2 C -0.0663(8) 0.6057(6) 0.2638(8) 0.127(5) Uani 1 1 d . . .
H2 H -0.1075 0.5682 0.2193 0.152 Uiso 1 1 calc R . .
C3 C -0.1204(7) 0.6645(6) 0.2499(6) 0.093(4) Uani 1 1 d . . .
H3 H -0.1984 0.6695 0.1983 0.112 Uiso 1 1 calc R . .
N3 N 0.1816(4) 0.6289(3) 0.6460(4) 0.0612(19) Uani 1 1 d . . .
C4 C -0.0551(8) 0.7180(5) 0.3157(7) 0.103(3) Uani 1 1 d . . .
H4 H -0.0894 0.7610 0.3072 0.123 Uiso 1 1 calc R . .
N4 N 0.6897(5) 0.6161(3) 0.7909(6) 0.073(2) Uani 1 1 d . . .
N5 N 0.6115(5) 0.6271(3) 0.5858(4) 0.0501(17) Uani 1 1 d . . .
C5 C 0.1076(7) 0.6497(5) 0.4041(6) 0.049(2) Uani 1 1 d . . .
C6 C 0.3332(6) 0.7083(4) 0.6739(6) 0.068(2) Uani 1 1 d . . .
H6 H 0.3756 0.7318 0.6423 0.081 Uiso 1 1 calc R . .
N6 N 0.7953(6) 0.6550(3) 0.6103(4) 0.0576(18) Uani 1 1 d . . .
N7 N 0.4491(5) 0.6183(3) 0.1045(4) 0.0577(18) Uani 1 1 d . . .
C7 C 0.3519(6) 0.7191(4) 0.7891(6) 0.077(3) Uani 1 1 d . . .
H7 H 0.4107 0.7484 0.8378 0.093 Uiso 1 1 calc R . .
C8 C 0.2829(8) 0.6862(5) 0.8311(7) 0.083(3) Uani 1 1 d . . .
H8 H 0.2933 0.6931 0.9076 0.100 Uiso 1 1 calc R . .
N8 N 0.3373(4) 0.5903(3) 0.2022(4) 0.0437(15) Uani 1 1 d . . .
C9 C 0.1979(7) 0.6426(5) 0.7557(6) 0.090(3) Uani 1 1 d . . .
H9 H 0.1493 0.6215 0.7824 0.108 Uiso 1 1 calc R . .
N9 N 0.2013(6) 0.5410(4) 0.0332(6) 0.073(2) Uani 1 1 d . . .
N10 N 0.2746(4) 0.6165(3) 0.3433(4) 0.0436(16) Uani 1 1 d . . .
C10 C 0.2494(7) 0.6615(4) 0.6090(6) 0.050(2) Uani 1 1 d . . .
N11 N 0.4793(4) 0.6105(3) 0.3916(4) 0.0454(16) Uani 1 1 d . . .
C11 C 0.7084(6) 0.5543(4) 0.4985(6) 0.056(2) Uani 1 1 d . . .
H11 H 0.6443 0.5254 0.4658 0.068 Uiso 1 1 calc R . .
N12 N 0.4193(5) 0.6308(3) 0.5433(4) 0.0499(17) Uani 1 1 d . . .
C12 C 0.8045(8) 0.5409(4) 0.4836(6) 0.085(3) Uani 1 1 d . . .
H12 H 0.8083 0.5024 0.4420 0.102 Uiso 1 1 calc R . .
C13 C 0.8971(7) 0.5864(5) 0.5321(7) 0.081(3) Uani 1 1 d . . .
H13 H 0.9640 0.5793 0.5231 0.098 Uiso 1 1 calc R . .
C14 C 0.8875(7) 0.6413(5) 0.5926(6) 0.080(3) Uani 1 1 d . . .
H14 H 0.9497 0.6715 0.6241 0.096 Uiso 1 1 calc R . .
C15 C 0.7073(7) 0.6105(5) 0.5622(5) 0.047(2) Uani 1 1 d . . .
C16 C 0.7164(6) 0.6469(5) 0.8975(6) 0.067(3) Uani 1 1 d . . .
H16 H 0.7533 0.6205 0.9652 0.081 Uiso 1 1 calc R . .
C17 C 0.6922(7) 0.7125(6) 0.9090(8) 0.088(3) Uani 1 1 d . . .
H17 H 0.7096 0.7322 0.9816 0.106 Uiso 1 1 calc R . .
C18 C 0.6384(6) 0.7494(4) 0.8029(8) 0.077(3) Uani 1 1 d . . .
H18 H 0.6217 0.7954 0.8087 0.093 Uiso 1 1 calc R . .
C19 C 0.6089(6) 0.7255(4) 0.6951(6) 0.047(2) Uani 1 1 d . . .
C20 C 0.6374(5) 0.6602(5) 0.6956(5) 0.047(2) Uani 1 1 d . . .
C21 C 0.1429(7) 0.6420(4) 0.0994(6) 0.068(2) Uani 1 1 d . . .
H21 H 0.1619 0.6779 0.1533 0.082 Uiso 1 1 calc R . .
C22 C 0.0356(6) 0.6374(5) 0.0076(6) 0.085(3) Uani 1 1 d . . .
H22 H -0.0207 0.6695 0.0003 0.102 Uiso 1 1 calc R . .
C23 C 0.0097(8) 0.5871(5) -0.0729(7) 0.092(3) Uani 1 1 d . . .
H23 H -0.0629 0.5839 -0.1370 0.110 Uiso 1 1 calc R . .
C24 C 0.0953(8) 0.5415(5) -0.0556(7) 0.083(3) Uani 1 1 d . . .
H24 H 0.0781 0.5069 -0.1114 0.099 Uiso 1 1 calc R . .
C25 C 0.2218(6) 0.5922(5) 0.1101(6) 0.049(2) Uani 1 1 d . . .
C26 C 0.4926(7) 0.5149(4) 0.2127(6) 0.065(2) Uani 1 1 d . . .
H26 H 0.4774 0.4855 0.2620 0.077 Uiso 1 1 calc R . .
C27 C 0.5791(7) 0.4987(5) 0.1821(7) 0.084(3) Uani 1 1 d . . .
H27 H 0.6213 0.4582 0.2075 0.101 Uiso 1 1 calc R . .
C28 C 0.6013(7) 0.5450(5) 0.1123(7) 0.076(3) Uani 1 1 d . . .
H28 H 0.6601 0.5371 0.0902 0.091 Uiso 1 1 calc R . .
C29 C 0.5361(7) 0.6011(5) 0.0775(6) 0.073(3) Uani 1 1 d . . .
H29 H 0.5517 0.6316 0.0301 0.087 Uiso 1 1 calc R . .
C30 C 0.4298(6) 0.5720(5) 0.1729(6) 0.050(2) Uani 1 1 d . . .
C31 C 0.3122(6) 0.6301(4) 0.4589(6) 0.051(2) Uani 1 1 d . . .
C32 C 0.4976(7) 0.6207(3) 0.5039(5) 0.046(2) Uani 1 1 d . . .
C33 C 0.3651(7) 0.6049(3) 0.3188(5) 0.045(2) Uani 1 1 d . . .

loop_
_atom_site_aniso_label
_atom_site_aniso_U_11
_atom_site_aniso_U_22
_atom_site_aniso_U_33
_atom_site_aniso_U_23
_atom_site_aniso_U_13
_atom_site_aniso_U_12
N1 0.050(5) 0.097(7) 0.075(5) 0.004(5) -0.004(4) 0.003(5)
C1 0.051(6) 0.053(7) 0.115(7) -0.032(6) 0.022(6) 0.004(6)
N2 0.034(4) 0.085(5) 0.029(3) 0.008(3) 0.006(3) 0.013(4)
C2 0.033(7) 0.184(14) 0.137(9) -0.079(8) 0.015(7) 0.016(7)
C3 0.033(6) 0.183(12) 0.041(5) -0.045(6) -0.004(4) 0.011(7)
N3 0.059(5) 0.086(6) 0.046(3) 0.002(4) 0.030(3) 0.001(4)
C4 0.080(8) 0.099(9) 0.082(6) 0.017(6) -0.007(6) 0.039(7)
N4 0.065(5) 0.096(6) 0.062(4) -0.004(5) 0.031(4) -0.011(4)
N5 0.032(4) 0.075(5) 0.034(3) -0.008(3) 0.007(3) 0.003(4)
C5 0.055(6) 0.059(7) 0.042(5) -0.004(5) 0.029(5) 0.002(6)
C6 0.075(7) 0.060(7) 0.062(5) 0.006(5) 0.025(5) 0.016(5)
N6 0.046(4) 0.067(5) 0.056(4) -0.010(3) 0.019(4) -0.020(4)
N7 0.045(4) 0.063(5) 0.061(4) 0.017(4) 0.020(3) 0.006(4)
C7 0.053(6) 0.090(8) 0.067(6) -0.030(5) 0.007(5) 0.012(5)
C8 0.075(8) 0.103(9) 0.062(6) -0.003(6) 0.022(6) 0.028(6)
N8 0.024(4) 0.067(5) 0.043(3) -0.001(3) 0.018(3) 0.008(3)
C9 0.083(8) 0.152(10) 0.052(5) 0.018(6) 0.045(5) 0.019(6)
N9 0.068(6) 0.102(7) 0.048(4) -0.017(4) 0.024(4) -0.004(5)
N10 0.027(3) 0.064(5) 0.044(3) 0.004(3) 0.019(3) 0.002(3)
C10 0.050(6) 0.052(7) 0.047(5) 0.011(4) 0.022(5) 0.011(5)
N11 0.026(4) 0.061(5) 0.049(3) -0.005(3) 0.016(3) -0.010(3)
C11 0.022(5) 0.075(7) 0.063(5) 0.000(5) 0.011(4) 0.005(5)
N12 0.025(4) 0.072(5) 0.049(3) 0.003(3) 0.013(3) 0.003(3)
C12 0.056(6) 0.108(9) 0.078(6) -0.028(5) 0.017(6) 0.010(6)
C13 0.043(6) 0.119(10) 0.081(6) 0.005(6) 0.027(6) 0.010(7)
C14 0.051(6) 0.105(9) 0.092(6) -0.007(6) 0.040(5) -0.003(6)
C15 0.045(6) 0.054(7) 0.026(4) 0.008(4) 0.003(4) 0.005(5)
C16 0.032(5) 0.126(9) 0.031(5) 0.000(6) 0.002(4) -0.009(6)
C17 0.061(7) 0.134(11) 0.077(7) -0.044(8) 0.037(5) -0.007(7)
C18 0.054(6) 0.063(7) 0.095(6) 0.002(6) 0.014(5) -0.002(5)
C19 0.052(6) 0.032(6) 0.045(5) -0.014(5) 0.012(4) -0.012(5)
C20 0.037(5) 0.070(7) 0.025(4) 0.003(5) 0.005(4) -0.006(5)
C21 0.055(6) 0.071(7) 0.062(5) 0.001(5) 0.011(5) 0.025(5)
C22 0.036(6) 0.131(10) 0.062(5) 0.029(6) -0.002(5) 0.019(6)
C23 0.048(7) 0.149(11) 0.057(6) -0.014(6) 0.004(5) 0.000(7)
C24 0.057(7) 0.116(10) 0.064(6) -0.014(6) 0.017(6) -0.004(7)
C25 0.031(5) 0.066(7) 0.048(5) 0.013(5) 0.015(5) -0.003(5)
C26 0.061(6) 0.060(7) 0.063(5) -0.013(5) 0.019(5) 0.006(5)
C27 0.063(7) 0.085(9) 0.084(6) -0.023(6) 0.014(5) 0.035(6)
C28 0.040(6) 0.109(10) 0.076(6) -0.031(6) 0.025(5) 0.002(6)
C29 0.058(6) 0.089(9) 0.094(6) -0.012(6) 0.055(6) -0.008(6)
C30 0.030(5) 0.068(7) 0.039(4) 0.002(4) 0.004(4) 0.009(5)
C31 0.035(5) 0.077(7) 0.041(4) 0.005(4) 0.018(4) 0.000(5)
C32 0.046(6) 0.050(6) 0.031(4) 0.004(4) 0.009(4) 0.003(4)
C33 0.041(5) 0.055(6) 0.041(4) 0.005(4) 0.020(4) 0.011(4)

loop_
_atom_type_symbol
_atom_type_description
_atom_type_scat_dispersion_real
_atom_type_scat_dispersion_imag
_atom_type_scat_source
C C 0.0033 0.0016 'International Tables Vol C Tables 4.2.6.8 and 6.1.1.4'
H H 0.0000 0.0000 'International Tables Vol C Tables 4.2.6.8 and 6.1.1.4'
N N 0.0061 0.0033 'International Tables Vol C Tables 4.2.6.8 and 6.1.1.4'

loop_
_geom_angle_atom_site_label_1
_geom_angle_atom_site_label_2
_geom_angle_atom_site_label_3
_geom_angle
_geom_angle_site_symmetry_1
_geom_angle_site_symmetry_3
_geom_angle_publ_flag
C5 N1 C4 117.7(8) . . ?
C5 C1 C2 119.3(9) . . ?
C31 N2 C5 122.8(6) . . ?
C31 N2 C10 120.6(6) . . ?
C5 N2 C10 116.5(6) . . ?
C3 C2 C1 123.2(10) . . ?
C2 C3 C4 115.8(9) . . ?
C10 N3 C9 116.8(7) . . ?
C3 C4 N1 122.4(9) . . ?
C16 N4 C20 113.7(7) . . ?
C32 N5 C15 123.4(6) . . ?
C32 N5 C20 119.0(6) . . ?
C15 N5 C20 117.0(6) . . ?
N1 C5 C1 121.6(8) . . ?
N1 C5 N2 114.7(8) . . ?
C1 C5 N2 123.8(9) . . ?
C10 C6 C7 117.1(8) . . ?
C14 N6 C15 115.6(7) . . ?
C30 N7 C29 114.2(7) . . ?
C8 C7 C6 119.8(8) . . ?
C9 C8 C7 117.7(8) . . ?
C33 N8 C25 123.3(6) . . ?
C33 N8 C30 118.3(6) . . ?
C25 N8 C30 118.4(5) . . ?
N3 C9 C8 123.6(8) . . ?
C24 N9 C25 114.1(7) . . ?
C33 N10 C31 110.7(6) . . ?
N3 C10 C6 124.8(7) . . ?
N3 C10 N2 113.6(7) . . ?
C6 C10 N2 121.6(7) . . ?
C33 N11 C32 111.1(6) . . ?
C12 C11 C15 119.1(8) . . ?
C31 N12 C32 112.9(6) . . ?
C11 C12 C13 118.2(8) . . ?
C14 C13 C12 118.5(9) . . ?
N6 C14 C13 124.6(9) . . ?
N6 C15 C11 124.0(7) . . ?
N6 C15 N5 113.2(8) . . ?
C11 C15 N5 122.8(8) . . ?
C17 C16 N4 123.6(8) . . ?
C16 C17 C18 114.9(8) . . ?
C19 C18 C17 126.9(8) . . ?
C20 C19 C18 112.2(7) . . ?
C19 C20 N4 128.5(6) . . ?
C19 C20 N5 118.9(7) . . ?
N4 C20 N5 112.6(7) . . ?
C22 C21 C25 117.8(8) . . ?
C23 C22 C21 121.0(9) . . ?
C22 C23 C24 116.3(9) . . ?
N9 C24 C23 126.7(9) . . ?
N9 C25 C21 124.0(7) . . ?
N9 C25 N8 112.0(8) . . ?
C21 C25 N8 124.0(8) . . ?
C30 C26 C27 121.1(8) . . ?
C26 C27 C28 117.4(9) . . ?
C29 C28 C27 117.9(9) . . ?
C28 C29 N7 126.3(9) . . ?
C26 C30 N7 123.0(7) . . ?
C26 C30 N8 122.6(8) . . ?
N7 C30 N8 114.3(8) . . ?
N12 C31 N10 128.6(6) . . ?
N12 C31 N2 118.0(6) . . ?
N10 C31 N2 113.3(6) . . ?
N12 C32 N11 127.9(6) . . ?
N12 C32 N5 115.8(6) . . ?
N11 C32 N5 116.0(7) . . ?
N11 C33 N10 128.1(6) . . ?
N11 C33 N8 115.6(6) . . ?
N10 C33 N8 116.0(6) . . ?

loop_
_geom_bond_atom_site_label_1
_geom_bond_atom_site_label_2
_geom_bond_distance
_geom_bond_site_symmetry_2
_geom_bond_publ_flag
N1 C5 1.309(8) . ?
N1 C4 1.387(8) . ?
C1 C5 1.329(9) . ?
C1 C2 1.360(9) . ?
N2 C31 1.370(6) . ?
N2 C5 1.409(8) . ?
N2 C10 1.458(7) . ?
C2 C3 1.309(11) . ?
C3 C4 1.366(10) . ?
N3 C10 1.325(7) . ?
N3 C9 1.340(6) . ?
N4 C16 1.377(7) . ?
N4 C20 1.390(7) . ?
N5 C32 1.377(7) . ?
N5 C15 1.432(7) . ?
N5 C20 1.434(7) . ?
C6 C10 1.372(8) . ?
C6 C7 1.389(7) . ?
N6 C14 1.331(7) . ?
N6 C15 1.338(7) . ?
N7 C30 1.348(7) . ?
N7 C29 1.351(7) . ?
C7 C8 1.381(9) . ?
C8 C9 1.380(9) . ?
N8 C33 1.390(6) . ?
N8 C25 1.429(7) . ?
N8 C30 1.442(7) . ?
N9 C24 1.330(8) . ?
N9 C25 1.337(8) . ?
N10 C33 1.352(7) . ?
N10 C31 1.354(6) . ?
N11 C33 1.351(7) . ?
N11 C32 1.353(6) . ?
C11 C12 1.359(8) . ?
C11 C15 1.364(8) . ?
N12 C31 1.320(6) . ?
N12 C32 1.325(7) . ?
C12 C13 1.390(9) . ?
C13 C14 1.352(9) . ?
C16 C17 1.335(9) . ?
C17 C18 1.409(9) . ?
C18 C19 1.333(8) . ?
C19 C20 1.320(8) . ?
C21 C22 1.359(8) . ?
C21 C25 1.366(8) . ?
C22 C23 1.345(9) . ?
C23 C24 1.355(9) . ?
C26 C30 1.334(8) . ?
C26 C27 1.371(8) . ?
C27 C28 1.379(9) . ?
C28 C29 1.328(9) . ?
